data_2312528
loop_
_publ_author_name
'Wysocki, Waldemar'
'Kamecka, Anna'
'Karczmarzyk, Zbigniew'

_publ_section_title
;
 Synthesis and structural characterizations of three
 carbonyl(&#x3b1;-diimine)hydrido(triphenylphosphine)ruthenium(II)
 complexes with derivatives of 1,10-phenanthroline.
;
_journal_coeditor_code YD3043
_journal_issue 'Pt 7'
_journal_name_full 'Acta crystallographica. Section C, Structural chemistry'
_journal_page_first 319
_journal_page_last 330
_journal_paper_doi 10.1107/S2053229624005898
_journal_volume 80
_journal_year 2024
_chemical_formula_iupac '[Ru H (C14 H12 N2) (C18 H15 P)2 (C O)] P F6'
_chemical_formula_moiety 'C51 H43 N2 O P2 Ru +, F6 P -'
_chemical_formula_sum 'C51 H43 F6 N2 O P3 Ru'
_chemical_formula_weight 1007.85
_chemical_name_systematic
'Carbonylhydrido(2,9-dimethyl-1,10-phenanthroline-\k^2^<i>N</i>,<i>N</i>)bis(triphenylphosphane-\k<i>P</i>)ruthenium(II) hexafluoridophosphate'
_space_group_crystal_system triclinic
_space_group_IT_number 2
_space_group_name_Hall '-P 1'
_space_group_name_H-M_alt 'P -1'
_atom_sites_solution_hydrogens mixed
_atom_sites_solution_primary difmap
_atom_sites_solution_secondary difmap
_audit_creation_method SHELXL-2014/7
_cell_angle_alpha 94.141(9)
_cell_angle_beta 97.381(10)
_cell_angle_gamma 111.957(11)
_cell_formula_units_Z 2
_cell_length_a 11.7657(15)
_cell_length_b 14.1033(16)
_cell_length_c 14.9728(16)
_cell_measurement_reflns_used 3608
_cell_measurement_temperature 298(2)
_cell_measurement_theta_max 26.2090
_cell_measurement_theta_min 1.8900
_cell_volume 2265.6(5)
_computing_cell_refinement
;
CrysAlis PRO (Rigaku OD, 2022)
;
_computing_data_collection
;
CrysAlis PRO (Rigaku OD, 2022)
;
_computing_data_reduction
;
CrysAlis PRO (Rigaku OD, 2022)
;
_computing_molecular_graphics
;
ORTEP-3 for Windows (Farrugia, 2012)
;
_computing_publication_material
;
SHELXL2014 (Sheldrick, 2015) and WinGX (Farrugia, 2012)
;
_computing_structure_refinement
;
SHELXL2014 (Sheldrick, 2015)
;
_computing_structure_solution
;
SHELXS2013 (Sheldrick, 2008)
;
_diffrn_ambient_temperature 298(2)
_diffrn_measured_fraction_theta_full 0.999
_diffrn_measured_fraction_theta_max 0.999
_diffrn_measurement_device_type 'KM4 CCD four-circle'
_diffrn_measurement_method '\w scans'
_diffrn_radiation_type MoK\a
_diffrn_radiation_wavelength 0.71073
_diffrn_reflns_av_R_equivalents 0.0717
_diffrn_reflns_av_unetI/netI 0.1238
_diffrn_reflns_limit_h_max 13
_diffrn_reflns_limit_h_min -13
_diffrn_reflns_limit_k_max 16
_diffrn_reflns_limit_k_min -16
_diffrn_reflns_limit_l_max 17
_diffrn_reflns_limit_l_min -10
_diffrn_reflns_number 13599
_diffrn_reflns_theta_full 24.996
_diffrn_reflns_theta_max 24.996
_diffrn_reflns_theta_min 1.893
_exptl_absorpt_coefficient_mu 0.518
_exptl_absorpt_correction_T_max 1.00000
_exptl_absorpt_correction_T_min 0.28206
_exptl_absorpt_correction_type multi-scan
_exptl_absorpt_process_details
;
CrysAlis PRO (Rigaku OD, 2022)
;
_exptl_crystal_colour yellow
_exptl_crystal_density_diffrn 1.477
_exptl_crystal_description prism
_exptl_crystal_F_000 1028
_exptl_crystal_size_max 0.40
_exptl_crystal_size_mid 0.30
_exptl_crystal_size_min 0.20
_refine_diff_density_max 1.080
_refine_diff_density_min -1.728
_refine_ls_extinction_method none
_refine_ls_goodness_of_fit_ref 0.991
_refine_ls_hydrogen_treatment mixed
_refine_ls_matrix_type full
_refine_ls_number_parameters 617
_refine_ls_number_reflns 7976
_refine_ls_number_restraints 11
_refine_ls_restrained_S_all 0.991
_refine_ls_R_factor_all 0.1320
_refine_ls_R_factor_gt 0.0856
_refine_ls_shift/su_max 0.001
_refine_ls_shift/su_mean 0.000
_refine_ls_structure_factor_coef Fsqd
_refine_ls_weighting_details 'w=1/[\s^2^(Fo^2^)+(0.1275P)^2^] where P=(Fo^2^+2Fc^2^)/3'
_refine_ls_weighting_scheme calc
_refine_ls_wR_factor_gt 0.2088
_refine_ls_wR_factor_ref 0.2609
_reflns_number_gt 4527
_reflns_number_total 7976
_reflns_threshold_expression 'I > 2\s(I)'
_cod_data_source_file yd3043sup1.cif
_cod_data_source_block 2_Ru29dmphen
_cod_depositor_comments 'Adding full bibliography for 2312527--2312529.cif.'
_cod_database_code 2312528
_cod_database_fobs_code 2312528
_shelx_space_group_comment
;
The symmetry employed for this shelxl refinement is uniquely defined
by the following loop, which should always be used as a source of
symmetry information in preference to the above space-group names.
They are only intended as comments.
;

loop_
_space_group_symop_operation_xyz
'x, y, z'
'-x, -y, -z'

loop_
_atom_site_type_symbol
_atom_site_label
_atom_site_fract_x
_atom_site_fract_y
_atom_site_fract_z
_atom_site_U_iso_or_equiv
_atom_site_adp_type
_atom_site_calc_flag
_atom_site_occupancy
_atom_site_disorder_assembly
_atom_site_disorder_group
C C2 0.8550(8) 0.2693(8) 0.9055(6) 0.084(3) Uani d 1 . .
C C3 0.8169(10) 0.1913(10) 0.9590(8) 0.113(4) Uani d 1 . .
H H3 0.8098 0.2058 1.0191 0.169 Uiso calc 1 . .
C C4 0.7896(10) 0.0906(10) 0.9213(9) 0.107(4) Uani d 1 . .
H H4 0.7601 0.0376 0.9564 0.160 Uiso calc 1 . .
C C5 0.7829(12) -0.0317(10) 0.7975(11) 0.130(5) Uani d 1 . .
H H5 0.7553 -0.0861 0.8315 0.195 Uiso calc 1 . .
C C6 0.8013(12) -0.0505(8) 0.7119(11) 0.130(5) Uani d 1 . .
H H6 0.7896 -0.1173 0.6893 0.195 Uiso calc 1 . .
C C7 0.8586(11) 0.0118(9) 0.5679(9) 0.115(4) Uani d 1 . .
H H7 0.8507 -0.0533 0.5435 0.173 Uiso calc 1 . .
C C8 0.8903(10) 0.0900(8) 0.5182(9) 0.110(4) Uani d 1 . .
H H8 0.9036 0.0783 0.4592 0.164 Uiso calc 1 . .
C C9 0.9040(9) 0.1898(8) 0.5537(6) 0.085(2) Uani d 1 . .
C C11 0.8424(7) 0.1507(7) 0.7837(6) 0.072(2) Uani d 1 . .
C C12 0.8042(8) 0.0670(8) 0.8356(8) 0.094(3) Uani d 1 . .
C C13 0.8576(7) 0.1277(6) 0.6934(6) 0.071(2) Uani d 1 . .
C C14 0.8374(9) 0.0275(7) 0.6560(8) 0.092(3) Uani d 1 . .
C C15 0.9349(10) 0.2737(9) 0.4948(7) 0.105(3) Uani d 1 . .
C C16 0.8846(10) 0.3790(9) 0.9461(7) 0.105(3) Uani d 1 . .
C C21 0.9817(8) 0.4526(7) 0.6470(6) 0.076(2) Uani d 1 . .
C C31 0.7079(7) 0.4713(5) 0.6792(5) 0.0592(19) Uani d 1 . .
C C32 0.8032(7) 0.5661(6) 0.7093(5) 0.0616(19) Uani d 1 . .
H H32 0.8828 0.5695 0.7299 0.092 Uiso calc 1 . .
C C33 0.7818(8) 0.6561(6) 0.7090(6) 0.074(2) Uani d 1 . .
H H33 0.8468 0.7194 0.7292 0.111 Uiso calc 1 . .
C C34 0.6672(8) 0.6520(6) 0.6798(6) 0.068(2) Uani d 1 . .
H H34 0.6532 0.7127 0.6807 0.102 Uiso calc 1 . .
C C35 0.5720(8) 0.5611(6) 0.6491(6) 0.072(2) Uani d 1 . .
H H35 0.4929 0.5589 0.6289 0.107 Uiso calc 1 . .
C C36 0.5937(7) 0.4706(6) 0.6481(6) 0.070(2) Uani d 1 . .
H H36 0.5286 0.4080 0.6255 0.106 Uiso calc 1 . .
C C41 0.6205(7) 0.2889(6) 0.7578(5) 0.065(2) Uani d 1 . .
C C42 0.5830(8) 0.3454(8) 0.8198(6) 0.086(3) Uani d 1 . .
H H42 0.6098 0.4163 0.8195 0.129 Uiso calc 1 . .
C C43 0.5090(10) 0.3012(10) 0.8807(7) 0.108(4) Uani d 1 . .
H H43 0.4881 0.3418 0.9222 0.161 Uiso calc 1 . .
C C44 0.4669(10) 0.1993(11) 0.8802(9) 0.116(4) Uani d 1 . .
H H44 0.4140 0.1684 0.9201 0.174 Uiso calc 1 . .
C C45 0.5011(10) 0.1389(8) 0.8210(9) 0.108(4) Uani d 1 . .
H H45 0.4720 0.0680 0.8219 0.162 Uiso calc 1 . .
C C46 0.5773(8) 0.1831(7) 0.7612(7) 0.088(3) Uani d 1 . .
H H46 0.6007 0.1420 0.7222 0.132 Uiso calc 1 . .
C C51 0.6539(7) 0.2869(6) 0.5683(5) 0.063(2) Uani d 1 . .
C C52 0.5746(12) 0.1861(7) 0.5453(8) 0.118(4) Uani d 1 . .
H H52 0.5487 0.1457 0.5909 0.176 Uiso calc 1 . .
C C53 0.5309(14) 0.1417(10) 0.4532(8) 0.160(6) Uani d 1 . .
H H53 0.4775 0.0727 0.4388 0.239 Uiso calc 1 . .
C C54 0.5680(12) 0.2012(10) 0.3849(7) 0.117(4) Uani d 1 . .
H H54 0.5443 0.1718 0.3244 0.176 Uiso calc 1 . .
C C55 0.6365(11) 0.2993(9) 0.4063(6) 0.100(3) Uani d 1 . .
H H55 0.6569 0.3406 0.3604 0.149 Uiso calc 1 . .
C C56 0.6794(9) 0.3430(7) 0.4964(6) 0.088(3) Uani d 1 . .
H H56 0.7276 0.4133 0.5088 0.133 Uiso calc 1 . .
C C61 1.2521(7) 0.5120(5) 0.8065(5) 0.0536(17) Uani d 1 . .
C C62 1.3771(7) 0.5296(7) 0.8258(6) 0.074(2) Uani d 1 . .
H H62 1.4020 0.4744 0.8207 0.112 Uiso calc 1 . .
C C63 1.4653(8) 0.6286(7) 0.8525(6) 0.083(3) Uani d 1 . .
H H63 1.5488 0.6392 0.8672 0.125 Uiso calc 1 . .
C C64 1.4311(9) 0.7095(7) 0.8574(6) 0.087(3) Uani d 1 . .
H H64 1.4916 0.7755 0.8751 0.130 Uiso calc 1 . .
C C65 1.3107(9) 0.6969(7) 0.8373(6) 0.080(3) Uani d 1 . .
H H65 1.2883 0.7535 0.8403 0.121 Uiso calc 1 . .
C C66 1.2209(8) 0.5979(6) 0.8119(5) 0.069(2) Uani d 1 . .
H H66 1.1378 0.5887 0.7982 0.103 Uiso calc 1 . .
C C71 1.1591(7) 0.3267(5) 0.8818(5) 0.0550(17) Uani d 1 . .
C C72 1.1215(6) 0.2204(6) 0.8824(5) 0.064(2) Uani d 1 . .
H H72 1.0938 0.1765 0.8279 0.095 Uiso calc 1 . .
C C73 1.1250(8) 0.1803(7) 0.9630(6) 0.080(2) Uani d 1 . .
H H73 1.1008 0.1094 0.9622 0.119 Uiso calc 1 . .
C C74 1.1627(9) 0.2413(8) 1.0434(6) 0.089(3) Uani d 1 . .
H H74 1.1622 0.2124 1.0973 0.133 Uiso calc 1 . .
C C75 1.2028(9) 0.3486(7) 1.0455(6) 0.087(3) Uani d 1 . .
H H75 1.2304 0.3919 1.1005 0.130 Uiso calc 1 . .
C C76 1.2001(8) 0.3885(7) 0.9636(5) 0.072(2) Uani d 1 . .
H H76 1.2269 0.4596 0.9643 0.107 Uiso calc 1 . .
C C81 1.2082(6) 0.3310(5) 0.6933(5) 0.0542(17) Uani d 1 . .
C C82 1.2266(8) 0.3852(6) 0.6180(5) 0.071(2) Uani d 1 . .
H H82 1.2093 0.4442 0.6153 0.107 Uiso calc 1 . .
C C83 1.2711(8) 0.3486(7) 0.5479(6) 0.074(2) Uani d 1 . .
H H83 1.2821 0.3831 0.4970 0.110 Uiso calc 1 . .
C C84 1.2991(8) 0.2646(7) 0.5510(6) 0.075(2) Uani d 1 . .
H H84 1.3286 0.2411 0.5028 0.112 Uiso calc 1 . .
C C85 1.2839(8) 0.2147(7) 0.6252(6) 0.078(2) Uani d 1 . .
H H85 1.3031 0.1566 0.6277 0.117 Uiso calc 1 . .
C C86 1.2411(8) 0.2480(6) 0.6963(6) 0.070(2) Uani d 1 . .
H H86 1.2340 0.2138 0.7474 0.105 Uiso calc 1 . .
N N1 0.8664(6) 0.2457(5) 0.8176(5) 0.0668(17) Uani d 1 . .
N N10 0.8925(5) 0.2092(5) 0.6411(4) 0.0609(16) Uani d 1 . .
O O22 1.0206(7) 0.5203(5) 0.6043(5) 0.103(2) Uani d 1 . .
P P1 0.72708(17) 0.34969(14) 0.68176(13) 0.0519(5) Uani d 1 . .
P P2 1.13706(17) 0.37999(14) 0.77680(12) 0.0500(5) Uani d 1 . .
Ru Ru1 0.92908(5) 0.35620(4) 0.72447(4) 0.0539(3) Uani d 1 . .
H H1 0.945(6) 0.449(6) 0.808(5) 0.081 Uiso d 1 . .
F F1 0.0308(6) -0.1197(6) 0.6978(5) 0.139(2) Uani d 1 . .
F F2 0.2466(6) -0.0653(6) 0.8621(5) 0.138(3) Uani d 1 . .
F F3A 0.036(2) -0.090(3) 0.8474(15) 0.126(7) Uani d 0.55(4) A 1
F F4A 0.095(3) -0.189(2) 0.821(2) 0.174(12) Uani d 0.55(4) A 1
F F5A 0.224(3) -0.112(3) 0.724(2) 0.201(15) Uani d 0.55(4) A 1
F F6A 0.1867(19) 0.0264(14) 0.7637(14) 0.117(7) Uani d 0.55(4) A 1
F F3B 0.057(4) -0.066(5) 0.830(3) 0.23(2) Uani d 0.45(4) A 2
F F4B 0.100(2) -0.2083(13) 0.775(3) 0.181(17) Uani d 0.45(4) A 2
F F5B 0.230(2) -0.074(4) 0.716(2) 0.19(2) Uani d 0.45(4) A 2
F F6B 0.154(3) 0.014(2) 0.796(4) 0.24(2) Uani d 0.45(4) A 2
P P3 0.1392(3) -0.0890(2) 0.78075(19) 0.0864(8) Uani d 1 . .

loop_
_atom_site_aniso_label
_atom_site_aniso_U_11
_atom_site_aniso_U_22
_atom_site_aniso_U_33
_atom_site_aniso_U_12
_atom_site_aniso_U_13
_atom_site_aniso_U_23
C2 0.084(6) 0.102(6) 0.064(6) 0.031(6) 0.014(5) 0.032(5)
C3 0.100(8) 0.132(10) 0.100(8) 0.026(8) 0.023(6) 0.065(8)
C4 0.089(7) 0.113(9) 0.121(8) 0.027(7) 0.021(7) 0.090(8)
C5 0.117(9) 0.081(9) 0.192(13) 0.030(7) 0.016(10) 0.083(10)
C6 0.128(10) 0.048(6) 0.199(13) 0.025(6) -0.006(11) 0.037(9)
C7 0.132(10) 0.078(7) 0.125(9) 0.044(7) -0.004(8) -0.029(7)
C8 0.121(9) 0.076(7) 0.120(9) 0.034(7) 0.007(7) -0.018(7)
C9 0.085(6) 0.096(7) 0.074(5) 0.043(5) 0.002(5) -0.001(5)
C11 0.055(5) 0.061(5) 0.094(7) 0.014(4) 0.009(4) 0.040(5)
C12 0.071(6) 0.093(8) 0.120(7) 0.023(5) 0.020(6) 0.067(7)
C13 0.067(5) 0.047(4) 0.096(7) 0.025(4) -0.007(5) 0.018(4)
C14 0.091(7) 0.048(5) 0.132(8) 0.028(5) 0.000(6) 0.013(5)
C15 0.095(7) 0.139(9) 0.072(6) 0.030(7) 0.020(5) 0.035(6)
C16 0.125(9) 0.126(8) 0.071(6) 0.058(7) 0.021(6) -0.009(6)
C21 0.091(6) 0.066(5) 0.074(6) 0.030(5) 0.014(5) 0.025(5)
C31 0.058(5) 0.053(4) 0.070(5) 0.023(4) 0.004(4) 0.027(4)
C32 0.068(5) 0.050(4) 0.069(5) 0.023(4) 0.012(4) 0.023(4)
C33 0.088(6) 0.045(4) 0.080(6) 0.013(4) 0.012(5) 0.019(4)
C34 0.078(6) 0.049(5) 0.088(6) 0.032(4) 0.021(5) 0.029(4)
C35 0.075(5) 0.059(5) 0.094(6) 0.036(4) 0.018(5) 0.029(5)
C36 0.062(5) 0.050(5) 0.093(6) 0.013(4) 0.016(5) 0.020(4)
C41 0.056(5) 0.067(5) 0.066(5) 0.015(4) 0.006(4) 0.026(4)
C42 0.087(6) 0.091(7) 0.076(6) 0.025(5) 0.021(5) 0.028(5)
C43 0.118(9) 0.136(9) 0.086(7) 0.053(8) 0.047(6) 0.050(7)
C44 0.083(7) 0.158(10) 0.115(9) 0.036(8) 0.039(7) 0.088(9)
C45 0.093(8) 0.085(7) 0.130(10) 0.009(6) 0.017(7) 0.056(7)
C46 0.078(6) 0.060(5) 0.115(8) 0.006(4) 0.021(5) 0.049(5)
C51 0.065(5) 0.051(4) 0.071(5) 0.022(4) 0.006(4) 0.016(4)
C52 0.164(11) 0.064(6) 0.091(8) 0.012(7) 0.001(7) 0.013(6)
C53 0.245(18) 0.090(9) 0.075(8) 0.003(9) 0.003(9) -0.031(7)
C54 0.149(11) 0.114(10) 0.070(7) 0.051(9) -0.030(7) -0.025(7)
C55 0.141(9) 0.112(8) 0.062(6) 0.074(8) -0.006(6) 0.013(6)
C56 0.111(7) 0.079(6) 0.069(6) 0.035(6) -0.006(5) 0.021(5)
C61 0.059(5) 0.042(4) 0.059(4) 0.019(3) 0.006(3) 0.013(3)
C62 0.054(5) 0.077(6) 0.089(6) 0.017(4) 0.019(4) 0.019(5)
C63 0.048(5) 0.077(6) 0.098(7) 0.001(5) -0.004(4) 0.008(5)
C64 0.093(7) 0.065(6) 0.085(6) 0.012(5) 0.010(5) 0.015(5)
C65 0.090(7) 0.056(5) 0.087(6) 0.020(5) 0.015(5) 0.002(5)
C66 0.077(5) 0.062(5) 0.064(5) 0.022(4) 0.011(4) 0.014(4)
C71 0.059(4) 0.049(4) 0.055(4) 0.018(3) 0.005(3) 0.012(3)
C72 0.055(4) 0.068(5) 0.070(5) 0.023(4) 0.008(4) 0.032(4)
C73 0.099(7) 0.060(5) 0.082(6) 0.032(5) 0.007(5) 0.023(4)
C74 0.101(7) 0.099(7) 0.073(5) 0.044(6) 0.007(5) 0.038(5)
C75 0.107(7) 0.089(7) 0.063(5) 0.038(6) 0.006(5) 0.020(5)
C76 0.084(6) 0.079(6) 0.055(5) 0.031(5) 0.010(4) 0.030(4)
C81 0.055(4) 0.049(4) 0.059(4) 0.020(3) 0.004(3) 0.019(3)
C82 0.093(6) 0.074(5) 0.058(5) 0.042(5) 0.015(4) 0.019(4)
C83 0.081(6) 0.083(6) 0.059(5) 0.029(5) 0.025(4) 0.012(4)
C84 0.075(6) 0.071(5) 0.080(6) 0.030(5) 0.019(5) 0.000(5)
C85 0.080(6) 0.067(6) 0.093(7) 0.036(5) 0.017(5) 0.003(5)
C86 0.083(6) 0.057(5) 0.076(5) 0.031(4) 0.017(4) 0.022(4)
N1 0.066(4) 0.063(4) 0.068(4) 0.019(4) 0.010(3) 0.024(4)
N10 0.060(4) 0.065(4) 0.058(4) 0.025(3) 0.005(3) 0.014(3)
O22 0.130(6) 0.090(5) 0.098(5) 0.042(4) 0.031(4) 0.054(4)
P1 0.0520(11) 0.0431(10) 0.0599(11) 0.0171(9) 0.0049(9) 0.0184(9)
P2 0.0541(11) 0.0488(10) 0.0496(10) 0.0214(9) 0.0069(8) 0.0177(8)
Ru1 0.0589(4) 0.0453(4) 0.0574(4) 0.0185(3) 0.0081(3) 0.0182(3)
F1 0.121(5) 0.161(6) 0.116(5) 0.038(5) -0.003(4) 0.029(5)
F2 0.123(5) 0.138(6) 0.108(5) 0.003(4) -0.007(4) 0.046(4)
F3A 0.103(11) 0.175(17) 0.100(10) 0.040(11) 0.036(9) 0.060(11)
F4A 0.21(2) 0.14(2) 0.18(2) 0.050(16) 0.047(15) 0.128(17)
F5A 0.25(3) 0.29(3) 0.16(2) 0.21(3) 0.043(17) 0.000(19)
F6A 0.113(11) 0.079(9) 0.165(14) 0.023(8) 0.046(11) 0.086(9)
F3B 0.20(3) 0.23(4) 0.28(4) 0.08(3) 0.18(3) 0.05(3)
F4B 0.104(15) 0.024(8) 0.36(4) 0.005(8) -0.05(2) -0.027(15)
F5B 0.064(12) 0.36(5) 0.101(17) 0.042(18) 0.028(10) 0.03(2)
F6B 0.25(3) 0.058(14) 0.44(5) 0.038(14) 0.23(4) 0.035(19)
P3 0.0987(19) 0.0701(17) 0.0870(17) 0.0267(15) 0.0132(15) 0.0268(14)

loop_
_atom_type_symbol
_atom_type_description
_atom_type_scat_dispersion_real
_atom_type_scat_dispersion_imag
_atom_type_scat_source
C C 0.0033 0.0016 'International Tables Vol C Tables 4.2.6.8 and 6.1.1.4'
H H 0.0000 0.0000 'International Tables Vol C Tables 4.2.6.8 and 6.1.1.4'
N N 0.0061 0.0033 'International Tables Vol C Tables 4.2.6.8 and 6.1.1.4'
O O 0.0106 0.0060 'International Tables Vol C Tables 4.2.6.8 and 6.1.1.4'
F F 0.0171 0.0103 'International Tables Vol C Tables 4.2.6.8 and 6.1.1.4'
P P 0.1023 0.0942 'International Tables Vol C Tables 4.2.6.8 and 6.1.1.4'
Ru Ru -1.2594 0.8363 'International Tables Vol C Tables 4.2.6.8 and 6.1.1.4'

loop_
_geom_angle_atom_site_label_1
_geom_angle_atom_site_label_2
_geom_angle_atom_site_label_3
_geom_angle_site_symmetry_1
_geom_angle_site_symmetry_3
_geom_angle
_geom_angle_publ_flag
N1 C2 C3 . . 119.3(10) ?
N1 C2 C16 . . 121.8(8) ?
C3 C2 C16 . . 118.9(10) ?
C2 C3 C4 . . 118.7(11) ?
C2 C3 H3 . . 120.6 ?
C4 C3 H3 . . 120.6 ?
C12 C4 C3 . . 122.4(9) ?
C12 C4 H4 . . 118.8 ?
C3 C4 H4 . . 118.8 ?
C6 C5 C12 . . 121.2(11) ?
C6 C5 H5 . . 119.4 ?
C12 C5 H5 . . 119.4 ?
C5 C6 C14 . . 122.0(12) ?
C5 C6 H6 . . 119.0 ?
C14 C6 H6 . . 119.0 ?
C8 C7 C14 . . 120.3(10) ?
C8 C7 H7 . . 119.9 ?
C14 C7 H7 . . 119.9 ?
C7 C8 C9 . . 121.2(11) ?
C7 C8 H8 . . 119.4 ?
C9 C8 H8 . . 119.4 ?
N10 C9 C8 . . 119.9(10) ?
N10 C9 C15 . . 120.7(9) ?
C8 C9 C15 . . 119.4(10) ?
N1 C11 C13 . . 120.6(7) ?
N1 C11 C12 . . 122.2(10) ?
C13 C11 C12 . . 117.1(9) ?
C4 C12 C5 . . 123.7(11) ?
C4 C12 C11 . . 116.1(10) ?
C5 C12 C11 . . 120.2(11) ?
N10 C13 C14 . . 120.3(9) ?
N10 C13 C11 . . 117.5(7) ?
C14 C13 C11 . . 122.2(8) ?
C6 C14 C7 . . 123.9(11) ?
C6 C14 C13 . . 117.3(11) ?
C7 C14 C13 . . 118.8(10) ?
O22 C21 Ru1 . . 174.0(8) ?
C36 C31 C32 . . 117.3(7) ?
C36 C31 P1 . . 119.1(6) ?
C32 C31 P1 . . 123.5(6) ?
C31 C32 C33 . . 120.9(7) ?
C31 C32 H32 . . 119.6 ?
C33 C32 H32 . . 119.6 ?
C34 C33 C32 . . 120.0(8) ?
C34 C33 H33 . . 120.0 ?
C32 C33 H33 . . 120.0 ?
C33 C34 C35 . . 120.9(7) ?
C33 C34 H34 . . 119.5 ?
C35 C34 H34 . . 119.5 ?
C34 C35 C36 . . 119.2(8) ?
C34 C35 H35 . . 120.4 ?
C36 C35 H35 . . 120.4 ?
C31 C36 C35 . . 121.7(7) ?
C31 C36 H36 . . 119.2 ?
C35 C36 H36 . . 119.2 ?
C42 C41 C46 . . 116.0(8) ?
C42 C41 P1 . . 122.5(6) ?
C46 C41 P1 . . 121.4(7) ?
C43 C42 C41 . . 122.9(10) ?
C43 C42 H42 . . 118.5 ?
C41 C42 H42 . . 118.5 ?
C44 C43 C42 . . 119.2(11) ?
C44 C43 H43 . . 120.4 ?
C42 C43 H43 . . 120.4 ?
C43 C44 C45 . . 120.8(11) ?
C43 C44 H44 . . 119.6 ?
C45 C44 H44 . . 119.6 ?
C46 C45 C44 . . 120.2(10) ?
C46 C45 H45 . . 119.9 ?
C44 C45 H45 . . 119.9 ?
C45 C46 C41 . . 120.8(10) ?
C45 C46 H46 . . 119.6 ?
C41 C46 H46 . . 119.6 ?
C52 C51 C56 . . 115.2(8) ?
C52 C51 P1 . . 125.9(7) ?
C56 C51 P1 . . 118.8(6) ?
C51 C52 C53 . . 121.4(10) ?
C51 C52 H52 . . 119.3 ?
C53 C52 H52 . . 119.3 ?
C54 C53 C52 . . 119.7(11) ?
C54 C53 H53 . . 120.1 ?
C52 C53 H53 . . 120.1 ?
C55 C54 C53 . . 119.2(10) ?
C55 C54 H54 . . 120.4 ?
C53 C54 H54 . . 120.4 ?
C54 C55 C56 . . 121.1(10) ?
C54 C55 H55 . . 119.5 ?
C56 C55 H55 . . 119.5 ?
C55 C56 C51 . . 123.0(9) ?
C55 C56 H56 . . 118.5 ?
C51 C56 H56 . . 118.5 ?
C62 C61 C66 . . 117.1(7) ?
C62 C61 P2 . . 119.7(6) ?
C66 C61 P2 . . 123.2(6) ?
C61 C62 C63 . . 120.6(8) ?
C61 C62 H62 . . 119.7 ?
C63 C62 H62 . . 119.7 ?
C64 C63 C62 . . 120.4(8) ?
C64 C63 H63 . . 119.8 ?
C62 C63 H63 . . 119.8 ?
C63 C64 C65 . . 121.4(9) ?
C63 C64 H64 . . 119.3 ?
C65 C64 H64 . . 119.3 ?
C64 C65 C66 . . 118.8(9) ?
C64 C65 H65 . . 120.6 ?
C66 C65 H65 . . 120.6 ?
C61 C66 C65 . . 121.7(8) ?
C61 C66 H66 . . 119.2 ?
C65 C66 H66 . . 119.2 ?
C76 C71 C72 . . 117.9(7) ?
C76 C71 P2 . . 120.8(6) ?
C72 C71 P2 . . 121.0(6) ?
C73 C72 C71 . . 120.5(8) ?
C73 C72 H72 . . 119.8 ?
C71 C72 H72 . . 119.8 ?
C74 C73 C72 . . 121.4(8) ?
C74 C73 H73 . . 119.3 ?
C72 C73 H73 . . 119.3 ?
C73 C74 C75 . . 119.8(9) ?
C73 C74 H74 . . 120.1 ?
C75 C74 H74 . . 120.1 ?
C76 C75 C74 . . 118.3(9) ?
C76 C75 H75 . . 120.9 ?
C74 C75 H75 . . 120.9 ?
C71 C76 C75 . . 122.1(8) ?
C71 C76 H76 . . 119.0 ?
C75 C76 H76 . . 119.0 ?
C86 C81 C82 . . 118.8(7) ?
C86 C81 P2 . . 127.0(6) ?
C82 C81 P2 . . 114.2(5) ?
C83 C82 C81 . . 118.2(8) ?
C83 C82 H82 . . 120.9 ?
C81 C82 H82 . . 120.9 ?
C84 C83 C82 . . 122.0(8) ?
C84 C83 H83 . . 119.0 ?
C82 C83 H83 . . 119.0 ?
C85 C84 C83 . . 119.1(8) ?
C85 C84 H84 . . 120.5 ?
C83 C84 H84 . . 120.5 ?
C84 C85 C86 . . 121.2(8) ?
C84 C85 H85 . . 119.4 ?
C86 C85 H85 . . 119.4 ?
C81 C86 C85 . . 120.6(8) ?
C81 C86 H86 . . 119.7 ?
C85 C86 H86 . . 119.7 ?
C11 N1 C2 . . 121.2(8) ?
C11 N1 Ru1 . . 113.8(5) ?
C2 N1 Ru1 . . 125.0(6) ?
C9 N10 C13 . . 119.3(7) ?
C9 N10 Ru1 . . 130.4(6) ?
C13 N10 Ru1 . . 110.2(5) ?
C51 P1 C31 . . 101.1(3) ?
C51 P1 C41 . . 107.2(4) ?
C31 P1 C41 . . 100.8(4) ?
C51 P1 Ru1 . . 114.5(3) ?
C31 P1 Ru1 . . 117.6(2) ?
C41 P1 Ru1 . . 114.0(3) ?
C81 P2 C71 . . 108.4(3) ?
C81 P2 C61 . . 100.1(3) ?
C71 P2 C61 . . 100.8(3) ?
C81 P2 Ru1 . . 113.9(2) ?
C71 P2 Ru1 . . 114.1(2) ?
C61 P2 Ru1 . . 118.0(2) ?
C21 Ru1 N1 . . 178.6(3) ?
C21 Ru1 N10 . . 103.6(3) ?
N1 Ru1 N10 . . 77.7(2) ?
C21 Ru1 P1 . . 88.3(3) ?
N1 Ru1 P1 . . 91.18(18) ?
N10 Ru1 P1 . . 94.07(16) ?
C21 Ru1 P2 . . 90.1(3) ?
N1 Ru1 P2 . . 90.29(18) ?
N10 Ru1 P2 . . 92.11(16) ?
P1 Ru1 P2 . . 173.82(7) ?
C21 Ru1 H1 . . 91(3) ?
N1 Ru1 H1 . . 88(3) ?
N10 Ru1 H1 . . 165(3) ?
P1 Ru1 H1 . . 86(2) ?
P2 Ru1 H1 . . 88(2) ?
P3 F3A F4A . . 51.3(11) ?
P3 F4A F3A . . 59.2(14) ?
P3 F3B F6B . . 58.5(19) ?
P3 F6B F3B . . 59(2) ?
F6B P3 F3B . . 63(3) ?
F6B P3 F5B . . 96(2) ?
F3B P3 F5B . . 157(4) ?
F4A P3 F5A . . 98.1(18) ?
F4A P3 F6A . . 165.7(14) ?
F5A P3 F6A . . 92.5(18) ?
F6B P3 F2 . . 87.7(19) ?
F3B P3 F2 . . 97(2) ?
F4A P3 F2 . . 79.5(11) ?
F5B P3 F2 . . 89.9(13) ?
F5A P3 F2 . . 85.5(15) ?
F6A P3 F2 . . 92.0(7) ?
F6B P3 F1 . . 96(2) ?
F3B P3 F1 . . 85(2) ?
F4A P3 F1 . . 97.8(12) ?
F5B P3 F1 . . 89.5(12) ?
F5A P3 F1 . . 92.7(15) ?
F6A P3 F1 . . 91.1(8) ?
F2 P3 F1 . . 176.5(5) ?
F6B P3 F4B . . 168.3(18) ?
F3B P3 F4B . . 106(3) ?
F5B P3 F4B . . 95(2) ?
F2 P3 F4B . . 93.9(13) ?
F1 P3 F4B . . 82.7(13) ?
F4A P3 F3A . . 69.5(18) ?
F5A P3 F3A . . 167(2) ?
F6A P3 F3A . . 100.0(16) ?
F2 P3 F3A . . 93.5(8) ?
F1 P3 F3A . . 87.6(8) ?

loop_
_geom_bond_atom_site_label_1
_geom_bond_atom_site_label_2
_geom_bond_site_symmetry_2
_geom_bond_distance
_geom_bond_publ_flag
C2 N1 . 1.370(10) ?
C2 C3 . 1.379(13) ?
C2 C16 . 1.514(13) ?
C3 C4 . 1.391(15) ?
C3 H3 . 0.9300 ?
C4 C12 . 1.351(15) ?
C4 H4 . 0.9300 ?
C5 C6 . 1.351(18) ?
C5 C12 . 1.384(16) ?
C5 H5 . 0.9300 ?
C6 C14 . 1.402(15) ?
C6 H6 . 0.9300 ?
C7 C8 . 1.338(16) ?
C7 C14 . 1.391(15) ?
C7 H7 . 0.9300 ?
C8 C9 . 1.411(12) ?
C8 H8 . 0.9300 ?
C9 N10 . 1.352(10) ?
C9 C15 . 1.490(13) ?
C11 N1 . 1.309(10) ?
C11 C13 . 1.416(12) ?
C11 C12 . 1.422(11) ?
C13 N10 . 1.401(10) ?
C13 C14 . 1.402(11) ?
C21 O22 . 1.169(9) ?
C21 Ru1 . 1.834(9) ?
C31 C36 . 1.360(10) ?
C31 C32 . 1.382(10) ?
C31 P1 . 1.814(7) ?
C32 C33 . 1.383(10) ?
C32 H32 . 0.9300 ?
C33 C34 . 1.341(11) ?
C33 H33 . 0.9300 ?
C34 C35 . 1.348(11) ?
C34 H34 . 0.9300 ?
C35 C36 . 1.392(10) ?
C35 H35 . 0.9300 ?
C36 H36 . 0.9300 ?
C41 C42 . 1.397(12) ?
C41 C46 . 1.391(11) ?
C41 P1 . 1.819(8) ?
C42 C43 . 1.363(12) ?
C42 H42 . 0.9300 ?
C43 C44 . 1.334(15) ?
C43 H43 . 0.9300 ?
C44 C45 . 1.381(15) ?
C44 H44 . 0.9300 ?
C45 C46 . 1.366(13) ?
C45 H45 . 0.9300 ?
C46 H46 . 0.9300 ?
C51 C52 . 1.366(11) ?
C51 C56 . 1.380(11) ?
C51 P1 . 1.802(8) ?
C52 C53 . 1.418(14) ?
C52 H52 . 0.9300 ?
C53 C54 . 1.380(16) ?
C53 H53 . 0.9300 ?
C54 C55 . 1.304(13) ?
C54 H54 . 0.9300 ?
C55 C56 . 1.388(13) ?
C55 H55 . 0.9300 ?
C56 H56 . 0.9300 ?
C61 C62 . 1.383(10) ?
C61 C66 . 1.391(10) ?
C61 P2 . 1.826(7) ?
C62 C63 . 1.384(11) ?
C62 H62 . 0.9300 ?
C63 C64 . 1.345(12) ?
C63 H63 . 0.9300 ?
C64 C65 . 1.350(12) ?
C64 H64 . 0.9300 ?
C65 C66 . 1.388(11) ?
C65 H65 . 0.9300 ?
C66 H66 . 0.9300 ?
C71 C76 . 1.368(10) ?
C71 C72 . 1.396(10) ?
C71 P2 . 1.821(7) ?
C72 C73 . 1.372(11) ?
C72 H72 . 0.9300 ?
C73 C74 . 1.346(12) ?
C73 H73 . 0.9300 ?
C74 C75 . 1.403(12) ?
C74 H74 . 0.9300 ?
C75 C76 . 1.388(11) ?
C75 H75 . 0.9300 ?
C76 H76 . 0.9300 ?
C81 C86 . 1.366(9) ?
C81 C82 . 1.402(10) ?
C81 P2 . 1.822(7) ?
C82 C83 . 1.380(10) ?
C82 H82 . 0.9300 ?
C83 C84 . 1.346(11) ?
C83 H83 . 0.9300 ?
C84 C85 . 1.353(12) ?
C84 H84 . 0.9300 ?
C85 C86 . 1.360(11) ?
C85 H85 . 0.9300 ?
C86 H86 . 0.9300 ?
N1 Ru1 . 2.153(6) ?
N10 Ru1 . 2.206(6) ?
P1 Ru1 . 2.3461(19) ?
P2 Ru1 . 2.3601(19) ?
Ru1 H1 . 1.69(7) ?
F1 P3 . 1.569(7) ?
F2 P3 . 1.556(7) ?
F3A P3 . 1.66(3) ?
F3A F4A . 1.81(5) ?
F4A P3 . 1.510(17) ?
F5A P3 . 1.50(2) ?
F6A P3 . 1.563(15) ?
F3B P3 . 1.40(3) ?
F3B F6B . 1.45(7) ?
F4B P3 . 1.562(19) ?
F5B P3 . 1.50(3) ?
F6B P3 . 1.40(3) ?

loop_
_geom_hbond_atom_site_label_D
_geom_hbond_atom_site_label_H
_geom_hbond_atom_site_label_A
_geom_hbond_site_symmetry_A
_geom_hbond_distance_DH
_geom_hbond_distance_HA
_geom_hbond_distance_DA
_geom_hbond_angle_DHA
_geom_hbond_publ_flag
C86 H86 F6A 1_465 0.93 2.53 3.21(3) 131 yes

loop_
_geom_torsion_atom_site_label_1
_geom_torsion_atom_site_label_2
_geom_torsion_atom_site_label_3
_geom_torsion_atom_site_label_4
_geom_torsion_site_symmetry_1
_geom_torsion_site_symmetry_2
_geom_torsion_site_symmetry_3
_geom_torsion_site_symmetry_4
_geom_torsion
_geom_torsion_publ_flag
N1 C2 C3 C4 . . . . -1.0(15) ?
C16 C2 C3 C4 . . . . 179.9(10) ?
C2 C3 C4 C12 . . . . 3.1(17) ?
C12 C5 C6 C14 . . . . -3(2) ?
C14 C7 C8 C9 . . . . 0.5(19) ?
C7 C8 C9 N10 . . . . 4.1(16) ?
C7 C8 C9 C15 . . . . -177.8(11) ?
C3 C4 C12 C5 . . . . 177.2(11) ?
C3 C4 C12 C11 . . . . -3.7(16) ?
C6 C5 C12 C4 . . . . -178.8(12) ?
C6 C5 C12 C11 . . . . 2(2) ?
N1 C11 C12 C4 . . . . 2.4(13) ?
C13 C11 C12 C4 . . . . -179.6(9) ?
N1 C11 C12 C5 . . . . -178.4(10) ?
C13 C11 C12 C5 . . . . -0.4(14) ?
N1 C11 C13 N10 . . . . -3.3(12) ?
C12 C11 C13 N10 . . . . 178.6(7) ?
N1 C11 C13 C14 . . . . 177.5(8) ?
C12 C11 C13 C14 . . . . -0.6(13) ?
C5 C6 C14 C7 . . . . 179.3(13) ?
C5 C6 C14 C13 . . . . 1.8(19) ?
C8 C7 C14 C6 . . . . 178.5(12) ?
C8 C7 C14 C13 . . . . -4.0(17) ?
N10 C13 C14 C6 . . . . -179.3(9) ?
C11 C13 C14 C6 . . . . -0.1(14) ?
N10 C13 C14 C7 . . . . 3.1(14) ?
C11 C13 C14 C7 . . . . -177.7(9) ?
C36 C31 C32 C33 . . . . 1.2(12) ?
P1 C31 C32 C33 . . . . -177.4(6) ?
C31 C32 C33 C34 . . . . 0.3(12) ?
C32 C33 C34 C35 . . . . -1.0(13) ?
C33 C34 C35 C36 . . . . 0.1(13) ?
C32 C31 C36 C35 . . . . -2.2(12) ?
P1 C31 C36 C35 . . . . 176.5(6) ?
C34 C35 C36 C31 . . . . 1.6(13) ?
C46 C41 C42 C43 . . . . 0.2(14) ?
P1 C41 C42 C43 . . . . -176.0(8) ?
C41 C42 C43 C44 . . . . -2.0(17) ?
C42 C43 C44 C45 . . . . 2.3(19) ?
C43 C44 C45 C46 . . . . -0.9(19) ?
C44 C45 C46 C41 . . . . -0.9(17) ?
C42 C41 C46 C45 . . . . 1.2(14) ?
P1 C41 C46 C45 . . . . 177.5(8) ?
C56 C51 C52 C53 . . . . 5.0(17) ?
P1 C51 C52 C53 . . . . -174.1(10) ?
C51 C52 C53 C54 . . . . -1(2) ?
C52 C53 C54 C55 . . . . -4(2) ?
C53 C54 C55 C56 . . . . 4(2) ?
C54 C55 C56 C51 . . . . 0.4(17) ?
C52 C51 C56 C55 . . . . -5.0(15) ?
P1 C51 C56 C55 . . . . 174.1(8) ?
C66 C61 C62 C63 . . . . 2.4(12) ?
P2 C61 C62 C63 . . . . -177.0(7) ?
C61 C62 C63 C64 . . . . -2.1(14) ?
C62 C63 C64 C65 . . . . 0.5(15) ?
C63 C64 C65 C66 . . . . 0.7(15) ?
C62 C61 C66 C65 . . . . -1.2(11) ?
P2 C61 C66 C65 . . . . 178.1(7) ?
C64 C65 C66 C61 . . . . -0.3(13) ?
C76 C71 C72 C73 . . . . 0.5(12) ?
P2 C71 C72 C73 . . . . -172.3(6) ?
C71 C72 C73 C74 . . . . 1.0(13) ?
C72 C73 C74 C75 . . . . -1.8(15) ?
C73 C74 C75 C76 . . . . 1.1(15) ?
C72 C71 C76 C75 . . . . -1.2(12) ?
P2 C71 C76 C75 . . . . 171.6(7) ?
C74 C75 C76 C71 . . . . 0.4(14) ?
C86 C81 C82 C83 . . . . 3.4(12) ?
P2 C81 C82 C83 . . . . -175.1(6) ?
C81 C82 C83 C84 . . . . -1.3(13) ?
C82 C83 C84 C85 . . . . -0.4(14) ?
C83 C84 C85 C86 . . . . 0.0(14) ?
C82 C81 C86 C85 . . . . -3.9(12) ?
P2 C81 C86 C85 . . . . 174.4(7) ?
C84 C85 C86 C81 . . . . 2.2(14) ?
C13 C11 N1 C2 . . . . -178.4(7) ?
C12 C11 N1 C2 . . . . -0.4(13) ?
C13 C11 N1 Ru1 . . . . -0.3(10) ?
C12 C11 N1 Ru1 . . . . 177.7(6) ?
C3 C2 N1 C11 . . . . -0.3(13) ?
C16 C2 N1 C11 . . . . 178.9(8) ?
C3 C2 N1 Ru1 . . . . -178.2(7) ?
C16 C2 N1 Ru1 . . . . 1.0(12) ?
C8 C9 N10 C13 . . . . -4.9(12) ?
C15 C9 N10 C13 . . . . 177.0(8) ?
C8 C9 N10 Ru1 . . . . 171.8(7) ?
C15 C9 N10 Ru1 . . . . -6.3(12) ?
C14 C13 N10 C9 . . . . 1.4(12) ?
C11 C13 N10 C9 . . . . -177.8(7) ?
C14 C13 N10 Ru1 . . . . -175.9(7) ?
C11 C13 N10 Ru1 . . . . 4.9(8) ?
C52 C51 P1 C31 . . . . -136.7(9) ?
C56 C51 P1 C31 . . . . 44.2(7) ?
C52 C51 P1 C41 . . . . -31.7(10) ?
C56 C51 P1 C41 . . . . 149.3(7) ?
C52 C51 P1 Ru1 . . . . 95.9(9) ?
C56 C51 P1 Ru1 . . . . -83.2(7) ?
C36 C31 P1 C51 . . . . 49.5(7) ?
C32 C31 P1 C51 . . . . -131.9(7) ?
C36 C31 P1 C41 . . . . -60.5(7) ?
C32 C31 P1 C41 . . . . 118.0(7) ?
C36 C31 P1 Ru1 . . . . 175.0(6) ?
C32 C31 P1 Ru1 . . . . -6.5(8) ?
C42 C41 P1 C51 . . . . -127.3(7) ?
C46 C41 P1 C51 . . . . 56.6(8) ?
C42 C41 P1 C31 . . . . -22.0(8) ?
C46 C41 P1 C31 . . . . 161.9(7) ?
C42 C41 P1 Ru1 . . . . 104.8(7) ?
C46 C41 P1 Ru1 . . . . -71.2(7) ?
C86 C81 P2 C71 . . . . 17.3(8) ?
C82 C81 P2 C71 . . . . -164.4(6) ?
C86 C81 P2 C61 . . . . 122.3(7) ?
C82 C81 P2 C61 . . . . -59.4(6) ?
C86 C81 P2 Ru1 . . . . -110.8(7) ?
C82 C81 P2 Ru1 . . . . 67.4(6) ?
C76 C71 P2 C81 . . . . 133.2(7) ?
C72 C71 P2 C81 . . . . -54.2(7) ?
C76 C71 P2 C61 . . . . 28.7(7) ?
C72 C71 P2 C61 . . . . -158.7(6) ?
C76 C71 P2 Ru1 . . . . -98.8(6) ?
C72 C71 P2 Ru1 . . . . 73.8(6) ?
C62 C61 P2 C81 . . . . -47.4(7) ?
C66 C61 P2 C81 . . . . 133.3(6) ?
C62 C61 P2 C71 . . . . 63.7(7) ?
C66 C61 P2 C71 . . . . -115.6(7) ?
C62 C61 P2 Ru1 . . . . -171.4(5) ?
C66 C61 P2 Ru1 . . . . 9.3(7) ?
F3B F6B P3 F5B . . . . 171(3) ?
F3B F6B P3 F2 . . . . -99(3) ?
F3B F6B P3 F1 . . . . 81(3) ?
F3B F6B P3 F4B . . . . -1(12) ?
F6B F3B P3 F5B . . . . -24(7) ?
F6B F3B P3 F2 . . . . 84(3) ?
F6B F3B P3 F1 . . . . -99(3) ?
F6B F3B P3 F4B . . . . 180(2) ?
F3A F4A P3 F5A . . . . -178.4(18) ?
F3A F4A P3 F6A . . . . 44(6) ?
F3A F4A P3 F2 . . . . 97.8(11) ?
F3A F4A P3 F1 . . . . -84.4(11) ?
F4A F3A P3 F5A . . . . 8(8) ?
F4A F3A P3 F6A . . . . -170.0(15) ?
F4A F3A P3 F2 . . . . -77.4(13) ?
F4A F3A P3 F1 . . . . 99.3(13) ?
